data_2003797
loop_
_publ_author_name
'G\/l\'owka, M. L.'
'Olubek, Z.'
'Olczak, A.'

_publ_section_title
;
 3-Nitro-<i>N</i>-phenyl-4-(phenylamino)benzenesulfonamide
;
_journal_issue 8
_journal_name_full 'Acta Crystallographica Section C'
_journal_page_first 1639
_journal_page_last 1641
_journal_paper_doi 10.1107/S0108270195001776
_journal_volume 51
_journal_year 1995
_chemical_formula_moiety 'C18 H15 N3 O4 S1'
_chemical_formula_sum 'C18 H15 N3 O4 S'
_chemical_formula_weight 369.4(1)
_space_group_IT_number 14
_symmetry_cell_setting monoclinic
_symmetry_space_group_name_Hall '-P 2ybc'
_symmetry_space_group_name_H-M 'P 1 21/c 1'
_atom_type_scat_source 'SHELXTL (Sheldrick, 1990)'
_cell_angle_alpha 90
_cell_angle_beta 98.33(2)
_cell_angle_gamma 90
_cell_formula_units_Z 4
_cell_length_a 8.869(1)
_cell_length_b 21.561(3)
_cell_length_c 9.014(1)
_cell_measurement_reflns_used 32
_cell_measurement_temperature 293
_cell_measurement_theta_max 25
_cell_measurement_theta_min 20
_cell_volume 1705.5(4)
_diffrn_measurement_device KM-4
_diffrn_measurement_method \w/2\q
_diffrn_radiation_type CuK\a
_diffrn_radiation_wavelength 1.54178
_diffrn_reflns_av_R_equivalents 0.010
_diffrn_reflns_limit_h_max 10
_diffrn_reflns_limit_h_min 0
_diffrn_reflns_limit_k_max 0
_diffrn_reflns_limit_k_min -27
_diffrn_reflns_limit_l_max 11
_diffrn_reflns_limit_l_min -11
_diffrn_reflns_number 3708
_diffrn_reflns_theta_max 81
_diffrn_standards_decay_% 2
_diffrn_standards_interval_count 100
_diffrn_standards_number 2
_exptl_absorpt_coefficient_mu 1.905
_exptl_absorpt_correction_type none
_exptl_crystal_colour yellow
_exptl_crystal_density_diffrn 1.439
_exptl_crystal_description prism
_exptl_crystal_size_max 0.41
_exptl_crystal_size_mid 0.15
_exptl_crystal_size_min 0.09
_refine_diff_density_max 0.216
_refine_diff_density_min -0.245
_refine_ls_extinction_coef 0.008(1)
_refine_ls_extinction_method 'secondary (Larson, 1967)'
_refine_ls_goodness_of_fit_obs 1.072
_refine_ls_hydrogen_treatment refall
_refine_ls_number_parameters 296
_refine_ls_number_reflns 2491
_refine_ls_R_factor_obs 0.039
_refine_ls_shift/esd_max 0.012
_refine_ls_structure_factor_coef F
_refine_ls_weighting_details 'w = 1/[\s^2^(F)+0.00273F^2^]'
_refine_ls_weighting_scheme calc
_refine_ls_wR_factor_obs 0.062
_reflns_number_observed 2491
_reflns_number_total 2930
_reflns_observed_criterion '[I>6\s(I)]'
_cod_data_source_file ka1106.cif
_cod_data_source_block ka1106a
_cod_depositor_comments
;
The following automatic conversions were performed:

'_refine_ls_weighting_scheme' value '1/[\s^2^(F)+0.00273F^2^]' was
changed to 'calc'. New tag '_refine_ls_weighting_details' was
created. The value of the new tag was set to 'w =
1/[\s^2^(F)+0.00273F^2^]'.

Automatic conversion script
Id: cif_fix_values 3143 2015-03-26 13:38:13Z robertas 
;
_cod_original_sg_symbol_H-M 'P 21/c'
_cod_original_formula_sum 'C18 H15 N3 O4 S1'
_cod_database_code 2003797

loop_
_symmetry_equiv_pos_as_xyz
x,y,z
x,1/2-y,1/2+z
-x,-y,-z
-x,1/2+y,1/2-z

loop_
_atom_site_label
_atom_site_fract_x
_atom_site_fract_y
_atom_site_fract_z
_atom_site_U_iso_or_equiv
C(1) .2922(3) .47960(10) .8877(2) .039(1)
C(2) .4189(3) .46147(9) .8285(2) .037(1)
C(3) .4937(3) .50356(9) .7467(2) .036(1)
C(4) .4403(3) .56504(9) .7198(2) .038(1)
C(5) .3144(3) .58221(10) .7897(3) .046(1)
C(6) .2411(3) .54120(11) .8690(3) .047(1)
S(11) .1870(1) .42630(3) .9762(1) .042(1)
O(11) .1271(2) .45708(9) 1.0962(2) .056(1)
O(12) .2767(2) .37153(8) 1.0067(2) .054(1)
N(11) .0371(2) .40813(9) .8545(2) .044(1)
C(11) .0619(3) .38312(11) .7123(3) .044(1)
C(12) .0306(4) .41854(12) .5845(3) .053(1)
C(13) .0549(4) .39480(15) .4473(3) .061(1)
C(14) .1106(4) .33665(19) .4374(4) .081(1)
C(15) .1419(6) .30144(20) .5650(4) .102(2)
C(16) .1160(5) .32379(14) .7027(4) .079(1)
N(3) .6266(2) .48093(8) .6893(2) .043(1)
O(31) .6841(2) .43195(8) .7395(2) .062(1)
O(32) .6793(2) .51120(8) .5926(2) .055(1)
N(4) .5045(2) .60684(8) .6371(2) .047(1)
C(41) .4526(3) .66991(10) .6182(3) .046(1)
C(42) .3268(4) .68435(14) .5171(4) .070(1)
C(43) .2770(5) .74507(16) .5026(5) .084(1)
C(44) .3538(4) .79089(13) .5872(4) .074(1)
C(45) .4774(5) .77641(13) .6890(5) .077(1)
C(46) .5281(4) .71570(13) .7055(4) .064(1)
H(2) .454(3) .4234(11) .844(3) .033(6)
H(4) .590(2) .5958(16) .602(4) .078(11)
H(5) .276(4) .6218(14) .771(3) .060(8)
H(6) .140(4) .5546(13) .909(3) .056(8)
H(11) -.034(2) .4378(10) .853(3) .054(8)
H(12) -.007(4) .4582(14) .593(3) .057(8)
H(13) .036(4) .4229(16) .344(4) .078(10)
H(14) .123(4) .3203(17) .346(4) .086(11)
H(15) .177(7) .2593(30) .544(7) .159(20)
H(16) .143(5) .3012(20) .798(5) .112(14)
H(42) .262(5) .6556(21) .477(5) .107(14)
H(43) .178(5) .7511(19) .430(5) .092(11)
H(44) .331(5) .8342(22) .575(5) .113(14)
H(45) .535(6) .8065(22) .744(5) .115(15)
H(46) .612(4) .7077(15) .780(4) .074(10)

loop_
_geom_angle_atom_site_label_1
_geom_angle_atom_site_label_2
_geom_angle_atom_site_label_3
_geom_angle
_geom_angle_publ_flag
C(11) N(11) S(11) 118.1(2) yes
N(11) S(11) O(11) 105.10(10) yes
N(11) S(11) O(12) 107.80(10) yes
C(3) N(3) O(31) 118.4(2) yes
C(3) N(3) O(32) 119.2(2) yes
C(3) C(4) C(5) 115.9(2) yes
C(4) N(4) C(41) 123.0(2) yes
C(2) C(1) C(6) 119.5(2) no
C(6) C(1) S(11) 119.5(2) no
C(2) C(3) C(4) 121.7(2) no
C(4) C(3) N(3) 121.8(2) no
C(3) C(4) N(4) 124.2(2) no
C(4) C(5) C(6) 122.3(2) no
C(1) S(11) O(11) 108.70(10) no
O(11) S(11) O(12) 119.60(10) no
N(11) C(11) C(16) 120.4(2) no
C(11) C(12) C(13) 120.3(3) no
C(13) C(14) C(15) 119.2(4) no
C(11) C(16) C(15) 119.2(3) no
N(4) C(41) C(46) 119.3(2) no
C(41) C(42) C(43) 119.8(3) no
C(43) C(44) C(45) 119.9(3) no
C(41) C(46) C(45) 119.6(3) no
C(2) C(1) S(11) 120.9(2) no
C(1) C(2) C(3) 120.0(2) no
C(2) C(3) N(3) 116.5(2) no
C(5) C(4) N(4) 119.8(2) no
C(1) C(6) C(5) 120.4(2) no
C(1) S(11) O(12) 108.20(10) no
C(1) S(11) N(11) 106.60(10) no
N(11) C(11) C(12) 120.0(2) no
C(12) C(11) C(16) 119.6(2) no
C(12) C(13) C(14) 120.4(3) no
C(14) C(15) C(16) 121.3(4) no
O(31) N(3) O(32) 122.3(2) no
N(4) C(41) C(42) 120.7(2) no
C(42) C(41) C(46) 120.0(2) no
C(42) C(43) C(44) 120.3(3) no
C(44) C(45) C(46) 120.5(3) no

loop_
_geom_bond_atom_site_label_1
_geom_bond_atom_site_label_2
_geom_bond_distance
_geom_bond_publ_flag
C(11) N(11) 1.437(3) yes
N(11) S(11) 1.643(2) yes
S(11) O(11) 1.435(2) yes
S(11) O(12) 1.428(2) yes
S(11) C(1) 1.745(2) yes
C(3) N(3) 1.439(3) yes
N(3) O(31) 1.230(3) yes
N(3) O(32) 1.233(3) yes
C(4) N(4) 1.347(3) yes
N(4) C(41) 1.438(3) yes
C(1) C(2) 1.369(3) no
C(3) C(4) 1.417(3) no
C(4) C(5) 1.408(4) no
C(5) C(6) 1.361(4) no
C(11) C(16) 1.373(4) no
C(13) C(14) 1.355(5) no
C(15) C(16) 1.381(5) no
C(41) C(42) 1.369(4) no
C(42) C(43) 1.382(5) no
C(44) C(45) 1.360(5) no
C(1) C(6) 1.406(3) no
C(2) C(3) 1.396(3) no
C(11) C(12) 1.377(3) no
C(12) C(13) 1.383(4) no
C(14) C(15) 1.372(5) no
C(41) C(46) 1.375(4) no
C(43) C(44) 1.368(5) no
C(45) C(46) 1.385(4) no

loop_
_geom_torsion_atom_site_label_1
_geom_torsion_atom_site_label_2
_geom_torsion_atom_site_label_3
_geom_torsion_atom_site_label_4
_geom_torsion
_geom_torsion_publ_flag
C(11) N(11) S(11) C(1) 57.3(2) yes
O(11) S(11) N(11) C(11) 172.6(2) yes
O(12) S(11) N(11) C(11) -58.8(2) yes
C(41) N(4) C(4) C(3) -176.7(2) yes
C(4) C(3) N(3) O(31) 166.2(2) yes
C(4) C(3) N(3) O(32) -13.4(3) yes
C(2) C(3) N(3) O(31) -14.7(3) yes
C(2) C(3) N(3) O(32) 165.7(2) yes
